data_9016441
loop_
_publ_author_name
'Krutik, V. M.'
'Pushcharovskii, D. Y.'
'Podebimskaya, E. A.'
'Belov, N. V.'

_publ_section_title
;
 Crystal structure of arrojadite
;
_journal_name_full Kristallografiya
_journal_page_first 743
_journal_page_last 750
_journal_volume 24
_journal_year 1979
_chemical_compound_source 'Nickel Plate mine, South Dakota, USA'
_chemical_formula_sum 'Al Ba0.25 Ca F3.32 Fe12 H1.32 K0.25 Mn2 Na2.25 O46.68 P12 Sr0.25'
_chemical_name_mineral Arrojadite-(KFe)
_space_group_IT_number 15
_symmetry_space_group_name_Hall '-B 2b'
_symmetry_space_group_name_H-M 'B 1 1 2/b'
_cell_angle_alpha 90
_cell_angle_beta 90
_cell_angle_gamma 105.79
_cell_formula_units_Z 4
_cell_length_a 16.476
_cell_length_b 24.581
_cell_length_c 9.996
_cell_volume 3895.583
_database_code_amcsd 0014185
_exptl_crystal_density_diffrn 3.662
_cod_original_formula_sum 'Fe12 Mn2 Al Na2.25 K.25 Ba.25 Sr.25 Ca P12 O46.68 F3.32 H1.32'
_cod_database_code 9016441

loop_
_space_group_symop_operation_xyz
x,y,z
1/2+x,y,1/2+z
-x,1/2-y,z
1/2-x,1/2-y,1/2+z
x,1/2+y,-z
1/2+x,1/2+y,1/2-z
-x,-y,-z
1/2-x,-y,1/2-z

loop_
_atom_site_label
_atom_site_fract_x
_atom_site_fract_y
_atom_site_fract_z
_atom_site_occupancy
_atom_site_U_iso_or_equiv
_atom_site_type_symbol
_atom_site_attached_hydrogens
FeX1 0.46640 0.60010 0.25500 1.00000 0.01064 Fe 0
FeX2 0.47830 0.59690 0.74970 1.00000 0.01798 Fe 0
FeX3 0.29580 0.64780 0.29860 1.00000 0.01418 Fe 0
FeX4 0.28160 0.65700 0.70570 1.00000 0.02001 Fe 0
MnX5 0.28820 0.73270 -0.01130 1.00000 0.01292 Mn 0
FeX6 0.39360 0.36010 0.01550 1.00000 0.01089 Fe 0
FeX7 0.22180 0.47610 0.39200 1.00000 0.01925 Fe 0
AlX8 0.00000 0.00000 0.00000 1.00000 0.01077 Al 0
NaA1 0.00000 0.25000 -0.00180 0.25000 0.00899 Na 0
KA1 0.00000 0.25000 -0.00180 0.25000 0.00899 K 0
BaA1 0.00000 0.25000 -0.00180 0.25000 0.00899 Ba 0
SrA1 0.00000 0.25000 -0.00180 0.25000 0.00899 Sr 0
NaA2 0.50000 0.50000 0.00000 1.00000 0.02292 Na 0
NaA3 0.13310 0.12070 0.01550 0.50000 0.01127 Na 0
CaA3 0.13310 0.12070 0.01550 0.50000 0.01127 Ca 0
P1 0.37340 0.46060 0.25120 1.00000 0.00469 P 0
P2 0.36940 0.57650 0.53400 1.00000 0.00646 P 0
P3 0.35690 0.29460 0.30040 1.00000 0.00811 P 0
P4 0.37040 0.28790 0.72600 1.00000 0.00595 P 0
P5 0.38640 0.62980 -0.01020 1.00000 0.02685 P 0
P6 0.39810 0.45230 0.76840 1.00000 0.00697 P 0
O1 0.39130 0.51970 0.18780 1.00000 0.01191 O 0
O2 0.27660 0.43630 0.25680 1.00000 0.01849 O 0
O3 0.41460 0.42360 0.16620 1.00000 0.00887 O 0
O4 0.40430 0.46310 0.39580 1.00000 0.00861 O 0
O5 0.29080 0.02850 0.46310 1.00000 0.02077 O 0
O6 0.12010 0.39040 0.09750 1.00000 0.01570 O 0
O7 0.37030 0.61380 0.65800 1.00000 0.01343 O 0
O8 0.44910 0.55490 0.55610 1.00000 0.00595 O 0
O9 0.44140 0.33480 0.34650 1.00000 0.01393 O 0
O10 0.28240 0.31700 0.35830 1.00000 0.01887 O 0
O11 0.34910 0.23540 0.35480 1.00000 0.02318 O 0
O12 0.35180 0.29410 0.14180 1.00000 0.01077 O 0
O13 0.45340 0.32930 0.67540 1.00000 0.01494 O 0
O14 0.29380 0.30620 0.66650 1.00000 0.01634 O 0
O15 0.36830 0.22910 0.67440 1.00000 0.01444 O 0
O16 0.12980 0.21050 0.38130 1.00000 0.02356 O 0
O17 0.38820 0.63800 0.13920 1.00000 0.01393 O 0
O18 0.47480 0.13200 0.06300 1.00000 0.01127 O 0
O19 0.35450 0.17650 0.07990 1.00000 0.02584 O 0
O20 0.31790 0.07410 0.04050 0.34000 0.05129 O 0
O-H20 0.31790 0.07410 0.04050 0.33000 0.05129 O 1
F20 0.31790 0.07410 0.04050 0.33000 0.05129 F 0
O21 0.04570 0.04860 0.14630 1.00000 0.00621 O 0
O22 0.06400 0.08000 0.37040 1.00000 0.01001 O 0
O23 0.19520 0.07660 0.23400 1.00000 0.01292 O 0
O24 0.40530 0.01330 0.18530 0.34000 0.01292 O 0
O-H24 0.40530 0.01330 0.18530 0.33000 0.01292 O 1
F24 0.40530 0.01330 0.18530 0.33000 0.01292 F 0
F25 0.23110 0.13920 0.49790 1.00000 0.01786 F 0

loop_
_cod_changelog_entry_id
_cod_changelog_entry_author
_cod_changelog_entry_date
_cod_changelog_entry_text
1
;cod-tools version 3.8.0
Id: cif_guess_AMCSD_atom_types 9574 2023-05-10 09:00:05Z saulius
;
2023-05-10T18:57:03+03:00
;Derived atom types and hydrogen counts
from atom names that follow the AMCSD naming convention
(Wat == water, O-H == hydroxyl).
;

loop_
_cod_related_entry_id
_cod_related_entry_database
_cod_related_entry_code
1 AMCSD 0014185
